data_4504415
loop_
_publ_author_name
'Zhou, Jian'
'Zhang, Yong'
'Bian, Guo-Qing'
'Zhu, Qin-Yu'
'Li, Chun-Ying'
'Dai, Jie'

_publ_section_title
;
 Solvothermal Synthesis of a Series of Telluridoindate Compounds
 Displaying Three Types of One-Dimensional Polymeric Anion Chains with the
 Formula {[InTe2]-}\\infty
;
_journal_issue 9
_journal_name_full 'Crystal Growth &amp; Design'
_journal_page_first 1889
_journal_paper_doi 10.1021/cg070552u
_journal_volume 7
_journal_year 2007
_chemical_formula_moiety 'C6 H24 N6 Ni, In2 Te4, C2 H8 N2'
_chemical_formula_sum 'C8 H32 In2 N8 Ni Te4'
_chemical_formula_weight 1039.17
_chemical_name_systematic
; 
 ? 
;
_space_group_IT_number 14
_symmetry_cell_setting monoclinic
_symmetry_space_group_name_Hall '-P 2ybc'
_symmetry_space_group_name_H-M 'P 1 21/c 1'
_atom_sites_solution_hydrogens geom
_atom_sites_solution_primary direct
_atom_sites_solution_secondary difmap
_audit_creation_method SHELXL-97
_cell_angle_alpha 90.00
_cell_angle_beta 94.255(3)
_cell_angle_gamma 90.00
_cell_formula_units_Z 4
_cell_length_a 9.1779(11)
_cell_length_b 18.639(2)
_cell_length_c 14.5452(18)
_cell_measurement_temperature 173(2)
_cell_measurement_theta_max 25.35
_cell_measurement_theta_min 3.01
_cell_volume 2481.3(5)
_computing_cell_refinement CrystalClear
_computing_data_collection CrystalClear
_computing_data_reduction CrystalStructure
_computing_structure_refinement 'SHELXL-97 (Sheldrick, 1997)'
_computing_structure_solution 'SHELXS-97 (Sheldrick, 1990)'
_diffrn_ambient_temperature 173(2)
_diffrn_detector_area_resol_mean 7.31
_diffrn_measured_fraction_theta_full 0.998
_diffrn_measured_fraction_theta_max 0.998
_diffrn_measurement_device_type 'Rigaku Mercury'
_diffrn_measurement_method \w
_diffrn_radiation_monochromator graphite
_diffrn_radiation_source 'fine-focus sealed tube'
_diffrn_radiation_type MoK\a
_diffrn_radiation_wavelength 0.71073
_diffrn_reflns_av_R_equivalents 0.0820
_diffrn_reflns_av_sigmaI/netI 0.0628
_diffrn_reflns_limit_h_max 10
_diffrn_reflns_limit_h_min -11
_diffrn_reflns_limit_k_max 22
_diffrn_reflns_limit_k_min -20
_diffrn_reflns_limit_l_max 17
_diffrn_reflns_limit_l_min -17
_diffrn_reflns_number 24015
_diffrn_reflns_theta_full 25.35
_diffrn_reflns_theta_max 25.35
_diffrn_reflns_theta_min 3.01
_exptl_absorpt_coefficient_mu 7.212
_exptl_absorpt_correction_T_max 0.750
_exptl_absorpt_correction_T_min 0.365
_exptl_absorpt_correction_type multi-scan
_exptl_absorpt_process_details 'Jacobson, R. (1998) Private communication'
_exptl_crystal_colour yellow
_exptl_crystal_density_diffrn 2.782
_exptl_crystal_density_method 'not measured'
_exptl_crystal_description block
_exptl_crystal_F_000 1880
_exptl_crystal_size_max 0.15
_exptl_crystal_size_mid 0.12
_exptl_crystal_size_min 0.04
_refine_diff_density_max 2.325
_refine_diff_density_min -1.306
_refine_diff_density_rms 0.329
_refine_ls_extinction_method none
_refine_ls_goodness_of_fit_ref 1.139
_refine_ls_hydrogen_treatment constr
_refine_ls_matrix_type full
_refine_ls_number_parameters 209
_refine_ls_number_reflns 4529
_refine_ls_number_restraints 0
_refine_ls_restrained_S_all 1.139
_refine_ls_R_factor_all 0.0878
_refine_ls_R_factor_gt 0.0688
_refine_ls_shift/su_max 0.000
_refine_ls_shift/su_mean 0.000
_refine_ls_structure_factor_coef Fsqd
_refine_ls_weighting_details 'calc w=1/[\s^2^(Fo^2^)+(0.0388P)^2^+115.3023P] where P=(Fo^2^+2Fc^2^)/3'
_refine_ls_weighting_scheme calc
_refine_ls_wR_factor_gt 0.1458
_refine_ls_wR_factor_ref 0.1549
_reflns_number_gt 3721
_reflns_number_total 4529
_reflns_threshold_expression >2sigma(I)
_cod_data_source_file cg070552usi20070618_115133.cif
_cod_data_source_block 2
_cod_depositor_comments
;
The following automatic conversions were performed:

'_symmetry_cell_setting' value 'Monoclinic' changed to 'monoclinic'
according to /home/saulius/struct/CIF-dictionaries/cif_core.dic
dictionary named 'cif_core.dic' version 2.4.1 from 2010-06-29.

Automatic conversion script
Id: cif_fix_values 1715 2011-07-08 13:25:40Z adriana 
;
_cod_original_cell_volume 2481.4(5)
_cod_original_sg_symbol_Hall '-P 2ybc '
_cod_original_sg_symbol_H-M P21/c
_cod_database_code 4504415

loop_
_symmetry_equiv_pos_as_xyz
'x, y, z'
'-x, y+1/2, -z+1/2'
'-x, -y, -z'
'x, -y-1/2, z-1/2'

loop_
_atom_site_label
_atom_site_type_symbol
_atom_site_fract_x
_atom_site_fract_y
_atom_site_fract_z
_atom_site_U_iso_or_equiv
_atom_site_adp_type
_atom_site_occupancy
_atom_site_symmetry_multiplicity
_atom_site_calc_flag
_atom_site_refinement_flags
Te1 Te 0.23799(13) 0.64174(5) 0.47685(7) 0.0205(3) Uani 1 1 d .
Te2 Te 0.24527(12) 0.86215(5) 0.42423(7) 0.0171(3) Uani 1 1 d .
Te4 Te 0.02331(12) 0.79552(6) 0.68833(7) 0.0196(3) Uani 1 1 d .
Te3 Te 0.48021(12) 0.78617(6) 0.71272(7) 0.0192(3) Uani 1 1 d .
In1 In 0.24774(13) 0.73110(6) 0.32463(7) 0.0164(3) Uani 1 1 d .
In2 In 0.25172(13) 0.76952(6) 0.57650(7) 0.0169(3) Uani 1 1 d .
Ni1 Ni 0.7227(2) 0.55792(10) 0.80963(13) 0.0157(4) Uani 1 1 d .
N6 N 0.8953(15) 0.6209(8) 0.7699(10) 0.024(3) Uani 1 1 d .
H6A H 0.8611 0.6655 0.7517 0.029 Uiso 1 1 calc R
H6B H 0.9634 0.6268 0.8190 0.029 Uiso 1 1 calc R
N4 N 0.5399(15) 0.4900(8) 0.8320(10) 0.023(3) Uani 1 1 d .
H4A H 0.5715 0.4442 0.8463 0.028 Uiso 1 1 calc R
H4B H 0.4903 0.5073 0.8800 0.028 Uiso 1 1 calc R
N3 N 0.5817(16) 0.5938(7) 0.6990(10) 0.025(3) Uani 1 1 d .
H3A H 0.5770 0.6431 0.6999 0.030 Uiso 1 1 calc R
H3B H 0.6176 0.5800 0.6443 0.030 Uiso 1 1 calc R
N5 N 0.8261(17) 0.4805(8) 0.7302(10) 0.029(4) Uani 1 1 d .
H5A H 0.8342 0.4378 0.7619 0.035 Uiso 1 1 calc R
H5B H 0.7709 0.4726 0.6757 0.035 Uiso 1 1 calc R
N1 N 0.8465(18) 0.5233(8) 0.9319(10) 0.029(4) Uani 1 1 d .
H1A H 0.8133 0.4793 0.9498 0.035 Uiso 1 1 calc R
H1B H 0.9433 0.5187 0.9204 0.035 Uiso 1 1 calc R
N2 N 0.6533(16) 0.6366(7) 0.9009(9) 0.021(3) Uani 1 1 d .
H2A H 0.7050 0.6784 0.8947 0.025 Uiso 1 1 calc R
H2B H 0.5556 0.6463 0.8881 0.025 Uiso 1 1 calc R
N8 N 0.6496(18) 0.5608(8) 0.4993(10) 0.032(4) Uani 1 1 d .
H8A H 0.5837 0.5837 0.5291 0.038 Uiso 1 1 calc R
H8B H 0.6505 0.5136 0.4985 0.038 Uiso 1 1 calc R
N7 N 0.8262(17) 0.7256(8) 0.4088(11) 0.034(4) Uani 1 1 d .
H7A H 0.8885 0.7046 0.3743 0.040 Uiso 1 1 calc R
H7B H 0.8208 0.7727 0.4104 0.040 Uiso 1 1 calc R
C6 C 0.963(2) 0.5861(10) 0.6937(14) 0.037(5) Uani 1 1 d .
H6C H 1.0635 0.6048 0.6893 0.044 Uiso 1 1 calc R
H6D H 0.9059 0.5962 0.6348 0.044 Uiso 1 1 calc R
C5 C 0.968(2) 0.5056(11) 0.7113(14) 0.039(5) Uani 1 1 d .
H5C H 1.0013 0.4805 0.6566 0.047 Uiso 1 1 calc R
H5D H 1.0388 0.4951 0.7644 0.047 Uiso 1 1 calc R
C4 C 0.444(2) 0.4896(10) 0.7460(15) 0.035(5) Uani 1 1 d .
H4C H 0.3442 0.4740 0.7592 0.043 Uiso 1 1 calc R
H4D H 0.4816 0.4554 0.7015 0.043 Uiso 1 1 calc R
C3 C 0.4376(19) 0.5644(10) 0.7049(12) 0.029(4) Uani 1 1 d .
H3C H 0.3867 0.5626 0.6425 0.034 Uiso 1 1 calc R
H3D H 0.3808 0.5961 0.7436 0.034 Uiso 1 1 calc R
C2 C 0.679(2) 0.6084(10) 0.9964(11) 0.027(4) Uani 1 1 d .
H2C H 0.6053 0.5714 1.0081 0.033 Uiso 1 1 calc R
H2D H 0.6712 0.6477 1.0415 0.033 Uiso 1 1 calc R
C1 C 0.832(2) 0.5759(10) 1.0062(13) 0.035(5) Uani 1 1 d .
H1C H 0.9061 0.6142 1.0024 0.042 Uiso 1 1 calc R
H1D H 0.8484 0.5521 1.0669 0.042 Uiso 1 1 calc R
C8 C 0.758(2) 0.6015(10) 0.4508(12) 0.028(4) Uani 1 1 d .
H8C H 0.7494 0.5892 0.3844 0.033 Uiso 1 1 calc R
H8D H 0.8580 0.5888 0.4761 0.033 Uiso 1 1 calc R
C7 C 0.732(2) 0.6821(10) 0.4634(13) 0.032(4) Uani 1 1 d .
H7C H 0.6281 0.6933 0.4447 0.039 Uiso 1 1 calc R
H7D H 0.7499 0.6947 0.5294 0.039 Uiso 1 1 calc R

loop_
_atom_site_aniso_label
_atom_site_aniso_U_11
_atom_site_aniso_U_22
_atom_site_aniso_U_33
_atom_site_aniso_U_23
_atom_site_aniso_U_13
_atom_site_aniso_U_12
Te1 0.0345(7) 0.0147(5) 0.0123(5) 0.0002(4) 0.0003(5) 0.0000(4)
Te2 0.0235(6) 0.0152(5) 0.0128(5) 0.0002(4) 0.0024(4) 0.0007(4)
Te4 0.0202(6) 0.0236(6) 0.0147(5) 0.0016(4) 0.0002(4) 0.0016(4)
Te3 0.0185(6) 0.0222(6) 0.0167(6) -0.0001(4) 0.0004(4) -0.0020(4)
In1 0.0213(6) 0.0166(6) 0.0111(6) -0.0004(4) -0.0003(5) 0.0009(5)
In2 0.0236(7) 0.0172(6) 0.0098(5) -0.0010(4) 0.0007(5) -0.0005(5)
Ni1 0.0209(11) 0.0135(10) 0.0122(10) -0.0005(8) -0.0012(8) -0.0012(8)
N6 0.016(7) 0.030(8) 0.026(8) -0.007(6) 0.001(6) -0.001(6)
N4 0.018(8) 0.024(8) 0.026(8) 0.005(6) -0.007(6) -0.008(6)
N3 0.033(9) 0.018(7) 0.024(8) -0.004(6) -0.004(7) 0.009(6)
N5 0.034(9) 0.034(9) 0.017(7) -0.007(6) -0.008(7) 0.005(7)
N1 0.036(9) 0.025(8) 0.026(8) 0.002(6) 0.000(7) 0.004(7)
N2 0.028(8) 0.018(7) 0.016(7) -0.005(6) -0.003(6) 0.003(6)
N8 0.052(11) 0.019(8) 0.025(8) -0.006(6) 0.011(8) -0.010(7)
N7 0.036(10) 0.012(7) 0.053(11) 0.006(7) 0.005(8) 0.010(6)
C6 0.036(12) 0.034(11) 0.043(12) -0.010(9) 0.024(10) -0.023(9)
C5 0.042(13) 0.040(12) 0.038(12) -0.001(9) 0.016(10) 0.026(10)
C4 0.018(10) 0.025(10) 0.061(14) 0.004(9) -0.009(9) -0.013(8)
C3 0.022(10) 0.041(11) 0.022(9) -0.005(8) -0.001(8) 0.011(8)
C2 0.034(11) 0.045(11) 0.004(7) -0.003(7) 0.007(7) 0.007(9)
C1 0.057(14) 0.023(10) 0.026(10) -0.009(8) 0.010(10) 0.002(9)
C8 0.025(10) 0.034(10) 0.024(9) 0.002(8) 0.011(8) -0.019(8)
C7 0.029(11) 0.039(11) 0.029(10) 0.005(8) -0.002(8) 0.003(8)

loop_
_atom_type_symbol
_atom_type_description
_atom_type_scat_dispersion_real
_atom_type_scat_dispersion_imag
_atom_type_scat_source
C C 0.0033 0.0016 'International Tables Vol C Tables 4.2.6.8 and 6.1.1.4'
H H 0.0000 0.0000 'International Tables Vol C Tables 4.2.6.8 and 6.1.1.4'
In In -0.7276 1.3100 'International Tables Vol C Tables 4.2.6.8 and 6.1.1.4'
N N 0.0061 0.0033 'International Tables Vol C Tables 4.2.6.8 and 6.1.1.4'
Ni Ni 0.3393 1.1124 'International Tables Vol C Tables 4.2.6.8 and 6.1.1.4'
Te Te -0.5308 1.6751 'International Tables Vol C Tables 4.2.6.8 and 6.1.1.4'

loop_
_geom_angle_atom_site_label_1
_geom_angle_atom_site_label_2
_geom_angle_atom_site_label_3
_geom_angle
_geom_angle_site_symmetry_1
_geom_angle_site_symmetry_3
In1 Te1 In2 84.22(4) . .
In2 Te2 In1 82.70(4) . .
In2 Te4 In1 80.60(5) . 4_576
In2 Te3 In1 80.50(4) . 4_576
Te1 In1 Te3 117.78(5) . 4_575
Te1 In1 Te4 113.16(5) . 4_575
Te3 In1 Te4 96.93(5) 4_575 4_575
Te1 In1 Te2 96.15(4) . .
Te3 In1 Te2 115.54(5) 4_575 .
Te4 In1 Te2 118.75(5) 4_575 .
Te1 In2 Te4 116.42(5) . .
Te1 In2 Te3 117.81(5) . .
Te4 In2 Te3 97.14(5) . .
Te1 In2 Te2 96.77(4) . .
Te4 In2 Te2 112.38(5) . .
Te3 In2 Te2 117.54(5) . .
N6 Ni1 N3 92.6(6) . .
N6 Ni1 N2 93.1(6) . .
N3 Ni1 N2 93.6(5) . .
N6 Ni1 N5 81.5(6) . .
N3 Ni1 N5 94.3(6) . .
N2 Ni1 N5 170.6(6) . .
N6 Ni1 N1 91.8(6) . .
N3 Ni1 N1 173.6(6) . .
N2 Ni1 N1 81.5(5) . .
N5 Ni1 N1 90.9(6) . .
N6 Ni1 N4 172.6(5) . .
N3 Ni1 N4 81.9(6) . .
N2 Ni1 N4 92.2(6) . .
N5 Ni1 N4 93.9(6) . .
N1 Ni1 N4 94.0(6) . .
C6 N6 Ni1 109.5(10) . .
C6 N6 H6A 109.8 . .
Ni1 N6 H6A 109.8 . .
C6 N6 H6B 109.8 . .
Ni1 N6 H6B 109.8 . .
H6A N6 H6B 108.2 . .
C4 N4 Ni1 107.5(10) . .
C4 N4 H4A 110.2 . .
Ni1 N4 H4A 110.2 . .
C4 N4 H4B 110.2 . .
Ni1 N4 H4B 110.2 . .
H4A N4 H4B 108.5 . .
C3 N3 Ni1 110.5(11) . .
C3 N3 H3A 109.6 . .
Ni1 N3 H3A 109.6 . .
C3 N3 H3B 109.6 . .
Ni1 N3 H3B 109.6 . .
H3A N3 H3B 108.1 . .
C5 N5 Ni1 109.5(11) . .
C5 N5 H5A 109.8 . .
Ni1 N5 H5A 109.8 . .
C5 N5 H5B 109.8 . .
Ni1 N5 H5B 109.8 . .
H5A N5 H5B 108.2 . .
C1 N1 Ni1 109.7(11) . .
C1 N1 H1A 109.7 . .
Ni1 N1 H1A 109.7 . .
C1 N1 H1B 109.7 . .
Ni1 N1 H1B 109.7 . .
H1A N1 H1B 108.2 . .
C2 N2 Ni1 107.9(10) . .
C2 N2 H2A 110.1 . .
Ni1 N2 H2A 110.1 . .
C2 N2 H2B 110.1 . .
Ni1 N2 H2B 110.1 . .
H2A N2 H2B 108.4 . .
C8 N8 H8A 120.0 . .
C8 N8 H8B 120.0 . .
H8A N8 H8B 120.0 . .
C7 N7 H7A 120.0 . .
C7 N7 H7B 120.0 . .
H7A N7 H7B 120.0 . .
N6 C6 C5 108.6(15) . .
N6 C6 H6C 110.0 . .
C5 C6 H6C 110.0 . .
N6 C6 H6D 110.0 . .
C5 C6 H6D 110.0 . .
H6C C6 H6D 108.3 . .
N5 C5 C6 109.8(15) . .
N5 C5 H5C 109.7 . .
C6 C5 H5C 109.7 . .
N5 C5 H5D 109.7 . .
C6 C5 H5D 109.7 . .
H5C C5 H5D 108.2 . .
N4 C4 C3 109.3(14) . .
N4 C4 H4C 109.8 . .
C3 C4 H4C 109.8 . .
N4 C4 H4D 109.8 . .
C3 C4 H4D 109.8 . .
H4C C4 H4D 108.3 . .
N3 C3 C4 111.5(14) . .
N3 C3 H3C 109.3 . .
C4 C3 H3C 109.3 . .
N3 C3 H3D 109.3 . .
C4 C3 H3D 109.3 . .
H3C C3 H3D 108.0 . .
N2 C2 C1 108.0(14) . .
N2 C2 H2C 110.1 . .
C1 C2 H2C 110.1 . .
N2 C2 H2D 110.1 . .
C1 C2 H2D 110.1 . .
H2C C2 H2D 108.4 . .
N1 C1 C2 109.2(16) . .
N1 C1 H1C 109.8 . .
C2 C1 H1C 109.8 . .
N1 C1 H1D 109.8 . .
C2 C1 H1D 109.8 . .
H1C C1 H1D 108.3 . .
N8 C8 C7 109.0(15) . .
N8 C8 H8C 109.9 . .
C7 C8 H8C 109.9 . .
N8 C8 H8D 109.9 . .
C7 C8 H8D 109.9 . .
H8C C8 H8D 108.3 . .
N7 C7 C8 111.7(15) . .
N7 C7 H7C 109.3 . .
C8 C7 H7C 109.3 . .
N7 C7 H7D 109.3 . .
C8 C7 H7D 109.3 . .
H7C C7 H7D 107.9 . .

loop_
_geom_bond_atom_site_label_1
_geom_bond_atom_site_label_2
_geom_bond_distance
_geom_bond_site_symmetry_2
Te1 In1 2.7773(15) .
Te1 In2 2.7861(15) .
Te2 In2 2.8055(15) .
Te2 In1 2.8411(15) .
Te4 In2 2.7895(16) .
Te4 In1 2.7952(16) 4_576
Te3 In2 2.7933(16) .
Te3 In1 2.7965(16) 4_576
In1 Te3 2.7965(16) 4_575
In1 Te4 2.7952(16) 4_575
Ni1 N6 2.088(14) .
Ni1 N3 2.098(14) .
Ni1 N2 2.108(13) .
Ni1 N5 2.117(14) .
Ni1 N1 2.138(15) .
Ni1 N4 2.145(13) .
N6 C6 1.46(2) .
N6 H6A 0.9200 .
N6 H6B 0.9200 .
N4 C4 1.48(2) .
N4 H4A 0.9200 .
N4 H4B 0.9200 .
N3 C3 1.44(2) .
N3 H3A 0.9200 .
N3 H3B 0.9200 .
N5 C5 1.43(3) .
N5 H5A 0.9200 .
N5 H5B 0.9200 .
N1 C1 1.47(2) .
N1 H1A 0.9200 .
N1 H1B 0.9200 .
N2 C2 1.49(2) .
N2 H2A 0.9200 .
N2 H2B 0.9200 .
N8 C8 1.47(2) .
N8 H8A 0.8800 .
N8 H8B 0.8800 .
N7 C7 1.46(2) .
N7 H7A 0.8800 .
N7 H7B 0.8800 .
C6 C5 1.52(3) .
C6 H6C 0.9900 .
C6 H6D 0.9900 .
C5 H5C 0.9900 .
C5 H5D 0.9900 .
C4 C3 1.52(3) .
C4 H4C 0.9900 .
C4 H4D 0.9900 .
C3 H3C 0.9900 .
C3 H3D 0.9900 .
C2 C1 1.53(3) .
C2 H2C 0.9900 .
C2 H2D 0.9900 .
C1 H1C 0.9900 .
C1 H1D 0.9900 .
C8 C7 1.54(3) .
C8 H8C 0.9900 .
C8 H8D 0.9900 .
C7 H7C 0.9900 .
C7 H7D 0.9900 .

loop_
_geom_hbond_atom_site_label_D
_geom_hbond_atom_site_label_H
_geom_hbond_atom_site_label_A
_geom_hbond_distance_DH
_geom_hbond_distance_HA
_geom_hbond_distance_DA
_geom_hbond_angle_DHA
_geom_hbond_site_symmetry_A
N3 H3B N8 0.92 2.18 3.08(2) 164.8 .
N2 H2A N7 0.92 2.11 3.02(2) 168.7 4_576

loop_
_geom_torsion_atom_site_label_1
_geom_torsion_atom_site_label_2
_geom_torsion_atom_site_label_3
_geom_torsion_atom_site_label_4
_geom_torsion
_geom_torsion_site_symmetry_1
_geom_torsion_site_symmetry_4
In2 Te1 In1 Te3 120.08(6) . 4_575
In2 Te1 In1 Te4 -127.98(5) . 4_575
In2 Te1 In1 Te2 -3.07(5) . .
In2 Te2 In1 Te1 3.06(5) . .
In2 Te2 In1 Te3 -121.76(5) . 4_575
In2 Te2 In1 Te4 123.74(6) . 4_575
In1 Te1 In2 Te4 122.26(5) . .
In1 Te1 In2 Te3 -122.97(6) . .
In1 Te1 In2 Te2 3.12(5) . .
In1 Te4 In2 Te1 109.33(5) 4_576 .
In1 Te4 In2 Te3 -16.63(4) 4_576 .
In1 Te4 In2 Te2 -140.37(5) 4_576 .
In1 Te3 In2 Te1 -108.33(6) 4_576 .
In1 Te3 In2 Te4 16.63(4) 4_576 .
In1 Te3 In2 Te2 136.49(5) 4_576 .
In1 Te2 In2 Te1 -3.05(5) . .
In1 Te2 In2 Te4 -125.29(5) . .
In1 Te2 In2 Te3 123.23(5) . .
N3 Ni1 N6 C6 -78.9(13) . .
N2 Ni1 N6 C6 -172.7(13) . .
N5 Ni1 N6 C6 15.1(13) . .
N1 Ni1 N6 C6 105.7(13) . .
N3 Ni1 N4 C4 17.2(12) . .
N2 Ni1 N4 C4 110.6(12) . .
N5 Ni1 N4 C4 -76.5(12) . .
N1 Ni1 N4 C4 -167.7(12) . .
N6 Ni1 N3 C3 -176.1(11) . .
N2 Ni1 N3 C3 -82.8(11) . .
N5 Ni1 N3 C3 102.3(12) . .
N4 Ni1 N3 C3 8.9(11) . .
N6 Ni1 N5 C5 12.9(12) . .
N3 Ni1 N5 C5 104.9(12) . .
N1 Ni1 N5 C5 -78.8(13) . .
N4 Ni1 N5 C5 -172.9(12) . .
N6 Ni1 N1 C1 85.7(13) . .
N2 Ni1 N1 C1 -7.2(12) . .
N5 Ni1 N1 C1 167.2(13) . .
N4 Ni1 N1 C1 -98.8(13) . .
N6 Ni1 N2 C2 -112.8(12) . .
N3 Ni1 N2 C2 154.3(11) . .
N1 Ni1 N2 C2 -21.4(11) . .
N4 Ni1 N2 C2 72.3(12) . .
Ni1 N6 C6 C5 -39.0(19) . .
Ni1 N5 C5 C6 -37.7(19) . .
N6 C6 C5 N5 52(2) . .
Ni1 N4 C4 C3 -39.4(17) . .
Ni1 N3 C3 C4 -33.6(17) . .
N4 C4 C3 N3 50(2) . .
Ni1 N2 C2 C1 45.8(16) . .
Ni1 N1 C1 C2 34.0(18) . .
N2 C2 C1 N1 -53(2) . .
N8 C8 C7 N7 -174.0(15) . .
